data_7054319
loop_
_publ_author_name
'An, Guang-Yu'
'Wang, Hong-Bo'
'Cui, Ai-Li'
'Kou, Hui-Zhong'

_publ_section_title
;
 Ferromagnetic versus antiferromagnetic exchange in oximato-bridged
 nickel(ii) complexes
;
_journal_issue 10
_journal_name_full 'New J. Chem.'
_journal_page_first 5037
_journal_paper_doi 10.1039/C4NJ01055H
_journal_volume 38
_journal_year 2014
_chemical_formula_sum 'C52 H76 Cl2 N26 Ni5 O19'
_chemical_formula_weight 1733.84
_chemical_name_systematic
; 
 ? 
;
_space_group_IT_number 15
_symmetry_cell_setting monoclinic
_symmetry_space_group_name_Hall '-C 2yc'
_symmetry_space_group_name_H-M 'C 1 2/c 1'
_atom_sites_solution_hydrogens geom
_atom_sites_solution_primary direct
_atom_sites_solution_secondary difmap
_audit_creation_method SHELXL-97
_cell_angle_alpha 90
_cell_angle_beta 99.435(6)
_cell_angle_gamma 90
_cell_formula_units_Z 4
_cell_length_a 18.717(6)
_cell_length_b 25.333(8)
_cell_length_c 17.423(5)
_cell_measurement_reflns_used 8924
_cell_measurement_temperature 293(2)
_cell_measurement_theta_max 27.5
_cell_measurement_theta_min 3.12
_cell_volume 8149(4)
_computing_cell_refinement 'crystalstructure 3.6.0 (Rigaku, 2004)'
_computing_data_collection 'crystalstructure 3.6.0 (Rigaku, 2004)'
_computing_data_reduction 'SHELXL-97 (Sheldrick, 1997)'
_computing_molecular_graphics 'XP (Sheldrick, 1998)'
_computing_publication_material 'XP (Sheldrick, 1998)'
_computing_structure_refinement 'SHELXL-97 (Sheldrick, 1997)'
_computing_structure_solution 'SHELXS-97 (Sheldrick, 1990)'
_diffrn_ambient_temperature 293(2)
_diffrn_detector_area_resol_mean 0.77
_diffrn_measured_fraction_theta_full 0.968
_diffrn_measured_fraction_theta_max 0.968
_diffrn_measurement_device_type 'Rigaku R-AXIS RAPID IP'
_diffrn_measurement_method '\w scans'
_diffrn_radiation_source 'fine-focus sealed tube'
_diffrn_radiation_type MoK\a
_diffrn_radiation_wavelength 0.71073
_diffrn_reflns_av_R_equivalents 0.0746
_diffrn_reflns_av_sigmaI/netI 0.0667
_diffrn_reflns_limit_h_max 24
_diffrn_reflns_limit_h_min -23
_diffrn_reflns_limit_k_max 32
_diffrn_reflns_limit_k_min -32
_diffrn_reflns_limit_l_max 21
_diffrn_reflns_limit_l_min -22
_diffrn_reflns_number 37761
_diffrn_reflns_theta_full 27.48
_diffrn_reflns_theta_max 27.48
_diffrn_reflns_theta_min 3.12
_exptl_absorpt_coefficient_mu 1.275
_exptl_absorpt_correction_T_max 1.000
_exptl_absorpt_correction_T_min 0.399
_exptl_absorpt_correction_type empirical
_exptl_absorpt_process_details 'ABSCOR; T Higashi (2001)'
_exptl_crystal_colour 'dark red'
_exptl_crystal_density_diffrn 1.413
_exptl_crystal_density_method 'not measured'
_exptl_crystal_description block
_exptl_crystal_F_000 3584
_exptl_crystal_size_max 0.22
_exptl_crystal_size_mid 0.18
_exptl_crystal_size_min 0.10
_refine_diff_density_max 0.835
_refine_diff_density_min -0.695
_refine_diff_density_rms 0.105
_refine_ls_extinction_method none
_refine_ls_goodness_of_fit_ref 1.023
_refine_ls_hydrogen_treatment constr
_refine_ls_matrix_type full
_refine_ls_number_parameters 475
_refine_ls_number_reflns 9052
_refine_ls_number_restraints 27
_refine_ls_restrained_S_all 1.025
_refine_ls_R_factor_all 0.1120
_refine_ls_R_factor_gt 0.0762
_refine_ls_shift/su_max 0.001
_refine_ls_shift/su_mean 0.000
_refine_ls_structure_factor_coef Fsqd
_refine_ls_weighting_details 'calc w=1/[\s^2^(Fo^2^)+(0.1734P)^2^+0.0000P] where P=(Fo^2^+2Fc^2^)/3'
_refine_ls_weighting_scheme calc
_refine_ls_wR_factor_gt 0.2229
_refine_ls_wR_factor_ref 0.2690
_reflns_number_gt 5405
_reflns_number_total 9052
_reflns_threshold_expression >2sigma(I)
_cod_data_source_file c4nj01055h3.cif
_cod_data_source_block 4
_cod_depositor_comments
;
The following automatic conversions were performed:

'_symmetry_cell_setting' value 'Monoclinic' changed to 'monoclinic'
according to
/usr/data/users/saulius/crontab/automatic-downloads/rss-feeds/RSC/lib/dictionaries/cif_core.dic
dictionary named 'cif_core.dic' version 2.4.2 from 2011-04-26.

Automatic conversion script
Id: cif_fix_values 2281 2013-09-26 08:29:07Z andrius 

 Adding full bibliography for 7054316--7054320.cif.
;
_cod_original_cell_volume 8150(4)
_cod_original_sg_symbol_H-M 'C 2/c'
_cod_database_code 7054319

loop_
_symmetry_equiv_pos_as_xyz
'x, y, z'
'-x, y, -z+1/2'
'x+1/2, y+1/2, z'
'-x+1/2, y+1/2, -z+1/2'
'-x, -y, -z'
'x, -y, z-1/2'
'-x+1/2, -y+1/2, -z'
'x+1/2, -y+1/2, z-1/2'

loop_
_atom_site_label
_atom_site_type_symbol
_atom_site_fract_x
_atom_site_fract_y
_atom_site_fract_z
_atom_site_U_iso_or_equiv
_atom_site_adp_type
_atom_site_occupancy
_atom_site_symmetry_multiplicity
_atom_site_calc_flag
_atom_site_refinement_flags
Ni1 Ni 0.5000 0.35169(3) 0.2500 0.0518(3) Uani 1 2 d S
Cl1 Cl 0.15715(10) 0.20218(7) 0.37557(9) 0.0840(5) Uani 1 1 d .
Ni2 Ni 0.75504(4) 0.35089(3) 0.34326(4) 0.0601(2) Uani 1 1 d .
Ni3 Ni 0.63503(3) 0.43069(3) 0.40625(3) 0.0566(2) Uani 1 1 d .
C1 C 0.6454(3) 0.3087(2) 0.2492(3) 0.0579(11) Uani 1 1 d .
C2 C 0.5995(3) 0.2792(2) 0.1857(3) 0.0618(12) Uani 1 1 d .
C3 C 0.5100(3) 0.3848(2) 0.4550(3) 0.0607(12) Uani 1 1 d .
C5 C 0.4833(3) 0.2687(2) 0.1196(3) 0.0741(15) Uani 1 1 d .
H5A H 0.4343 0.2771 0.1129 0.089 Uiso 1 1 calc R
C6 C 0.5067(4) 0.2329(3) 0.0712(4) 0.093(2) Uani 1 1 d .
H6C H 0.4736 0.2172 0.0323 0.112 Uiso 1 1 calc R
C7 C 0.6252(4) 0.2429(3) 0.1391(4) 0.0885(19) Uani 1 1 d .
H7A H 0.6740 0.2337 0.1474 0.106 Uiso 1 1 calc R
C8 C 0.5772(4) 0.2199(3) 0.0791(4) 0.101(2) Uani 1 1 d .
H8A H 0.5935 0.1962 0.0451 0.122 Uiso 1 1 calc R
C9 C 0.8879(4) 0.2960(3) 0.3235(4) 0.0888(19) Uani 1 1 d .
H9C H 0.8594 0.2720 0.2917 0.107 Uiso 1 1 calc R
C10 C 0.9598(4) 0.2893(3) 0.3361(5) 0.097(2) Uani 1 1 d .
H10B H 0.9808 0.2608 0.3147 0.117 Uiso 1 1 calc R
C11 C 1.0028(4) 0.3267(4) 0.3826(5) 0.098(2) Uani 1 1 d .
H11A H 1.0530 0.3234 0.3913 0.118 Uiso 1 1 calc R
C12 C 0.9712(3) 0.3670(3) 0.4143(4) 0.0870(18) Uani 1 1 d .
H12A H 0.9994 0.3919 0.4447 0.104 Uiso 1 1 calc R
C13 C 0.8971(3) 0.3711(3) 0.4015(3) 0.0744(15) Uani 1 1 d .
C14 C 0.8544(3) 0.4112(2) 0.4331(4) 0.0739(15) Uani 1 1 d .
C15 C 0.5667(3) 0.3756(2) 0.5234(3) 0.0646(13) Uani 1 1 d .
C16 C 0.5547(4) 0.3548(3) 0.5932(3) 0.0822(18) Uani 1 1 d .
H16A H 0.5080 0.3469 0.6012 0.099 Uiso 1 1 calc R
C17 C 0.6125(5) 0.3459(3) 0.6503(4) 0.097(2) Uani 1 1 d .
H17A H 0.6052 0.3304 0.6967 0.116 Uiso 1 1 calc R
C18 C 0.6807(5) 0.3594(3) 0.6402(4) 0.099(2) Uani 1 1 d .
H18A H 0.7204 0.3535 0.6788 0.118 Uiso 1 1 calc R
C19 C 0.6883(4) 0.3823(3) 0.5695(3) 0.0827(17) Uani 1 1 d .
H19A H 0.7344 0.3925 0.5623 0.099 Uiso 1 1 calc R
C20 C 0.5933(6) 0.5390(3) 0.3982(4) 0.131(4) Uani 1 1 d .
H20A H 0.5413 0.5417 0.3960 0.158 Uiso 1 1 calc R
H20B H 0.6135 0.5733 0.4139 0.158 Uiso 1 1 calc R
C21 C 0.6055(6) 0.5302(3) 0.3234(4) 0.114(3) Uani 1 1 d .
H21A H 0.6477 0.5504 0.3157 0.136 Uiso 1 1 calc R
H21B H 0.5645 0.5439 0.2877 0.136 Uiso 1 1 calc R
C22 C 0.6726(4) 0.4714(3) 0.2533(3) 0.0885(19) Uani 1 1 d .
H22A H 0.6786 0.4342 0.2427 0.106 Uiso 1 1 calc R
H22B H 0.7178 0.4835 0.2835 0.106 Uiso 1 1 calc R
C23 C 0.6623(4) 0.4999(3) 0.1772(4) 0.0886(19) Uani 1 1 d .
H23A H 0.6638 0.5375 0.1874 0.106 Uiso 1 1 calc R
H23B H 0.7028 0.4915 0.1510 0.106 Uiso 1 1 calc R
C29 C 1.0952(9) 0.4312(6) 0.6078(10) 0.192(6) Uani 1 1 d .
C30 C 1.1739(8) 0.4292(8) 0.6344(13) 0.247(9) Uani 1 1 d .
C31 C 0.2401(8) 0.3682(6) 0.4030(9) 0.197(6) Uani 1 1 d D
H31A H 0.2204 0.3339 0.4098 0.296 Uiso 1 1 calc R
H31B H 0.2883 0.3704 0.4321 0.296 Uiso 1 1 calc R
H31C H 0.2416 0.3740 0.3488 0.296 Uiso 1 1 calc R
C32 C 0.1955(10) 0.4077(8) 0.4304(12) 0.244(9) Uani 1 1 d D
N1 N 0.6105(2) 0.34213(17) 0.2870(2) 0.0564(9) Uani 1 1 d .
N2 N 0.5307(2) 0.40557(16) 0.3949(2) 0.0562(9) Uani 1 1 d .
N3 N 0.7168(2) 0.30291(18) 0.2680(3) 0.0672(11) Uani 1 1 d .
H3A H 0.7418 0.2799 0.2477 0.081 Uiso 1 1 calc R
N4 N 0.5279(2) 0.29183(17) 0.1758(2) 0.0577(10) Uani 1 1 d .
N5 N 0.7856(2) 0.40695(19) 0.4096(3) 0.0650(11) Uani 1 1 d .
N6 N 0.8848(3) 0.4511(3) 0.4791(4) 0.1036(19) Uani 1 1 d .
H6A H 0.8579 0.4752 0.4942 0.124 Uiso 1 1 calc R
H6B H 0.9310 0.4522 0.4933 0.124 Uiso 1 1 calc R
N7 N 0.6337(3) 0.39041(18) 0.5117(2) 0.0666(11) Uani 1 1 d .
N8 N 0.6169(2) 0.47580(17) 0.3023(2) 0.0580(10) Uani 1 1 d .
H8B H 0.5747 0.4642 0.2738 0.070 Uiso 1 1 calc R
N9 N 0.4398(3) 0.3703(2) 0.4569(3) 0.0761(13) Uani 1 1 d .
H9A H 0.4072 0.3749 0.4166 0.091 Uiso 1 1 calc R
H9B H 0.4285 0.3565 0.4984 0.091 Uiso 1 1 calc R
N10 N 0.6191(3) 0.5033(2) 0.4579(3) 0.0782(13) Uani 1 1 d .
H10A H 0.5868 0.4999 0.4905 0.094 Uiso 1 1 calc R
H10C H 0.6611 0.5151 0.4852 0.094 Uiso 1 1 calc R
N11 N 0.8552(3) 0.3360(2) 0.3547(3) 0.0713(12) Uani 1 1 d .
N12 N 1.0372(7) 0.4317(6) 0.5827(9) 0.221(6) Uani 1 1 d .
N13 N 0.1709(19) 0.4412(12) 0.458(2) 0.49(2) Uani 1 1 d DU
O1 O 0.66057(19) 0.36670(14) 0.34525(19) 0.0614(8) Uani 1 1 d .
O2 O 0.0874(4) 0.1893(4) 0.3313(5) 0.188(4) Uani 1 1 d .
O3 O 0.7431(2) 0.44433(16) 0.4322(2) 0.0742(10) Uani 1 1 d .
O5 O 0.1438(7) 0.2091(6) 0.4460(4) 0.267(6) Uani 1 1 d .
O6 O 0.2060(6) 0.1705(6) 0.3593(13) 0.332(10) Uani 1 1 d .
O7 O 0.6005(4) 0.4888(3) 0.1284(3) 0.144(3) Uani 1 1 d .
H7B H 0.5795 0.4645 0.1463 0.216 Uiso 1 1 calc R
O8 O 0.47996(17) 0.40903(14) 0.32949(17) 0.0580(8) Uani 1 1 d .
O9 O 0.1786(8) 0.2432(7) 0.3455(10) 0.364(11) Uani 1 1 d .
O1W O 0.7877(8) 0.2611(6) 0.5142(9) 0.154(5) Uani 0.50 1 d PU
O2W O 0.5000 0.1506(13) 0.2500 0.220(14) Uani 0.50 2 d SPU
O2WA O 0.418(3) 0.1509(12) 0.192(3) 0.21(2) Uani 0.25 1 d P
O3W O 1.0000 0.4642(14) 0.2500 0.226(13) Uani 0.50 2 d SPU
O3WA O 1.082(3) 0.451(2) 0.272(2) 0.26(3) Uani 0.25 1 d P

loop_
_atom_site_aniso_label
_atom_site_aniso_U_11
_atom_site_aniso_U_22
_atom_site_aniso_U_33
_atom_site_aniso_U_23
_atom_site_aniso_U_13
_atom_site_aniso_U_12
Ni1 0.0528(5) 0.0581(5) 0.0464(4) 0.000 0.0136(4) 0.000
Cl1 0.0867(10) 0.0992(12) 0.0705(8) 0.0034(7) 0.0266(8) -0.0104(9)
Ni2 0.0529(4) 0.0698(5) 0.0586(4) 0.0004(3) 0.0116(3) 0.0056(3)
Ni3 0.0622(4) 0.0629(4) 0.0456(3) -0.0039(2) 0.0111(3) 0.0036(3)
C1 0.059(3) 0.063(3) 0.054(2) -0.005(2) 0.016(2) 0.004(2)
C2 0.070(3) 0.059(3) 0.060(3) -0.009(2) 0.021(2) -0.001(2)
C3 0.067(3) 0.068(3) 0.050(2) -0.003(2) 0.020(2) 0.006(2)
C5 0.073(4) 0.081(4) 0.069(3) -0.018(3) 0.016(3) -0.009(3)
C6 0.093(5) 0.101(5) 0.088(4) -0.039(4) 0.023(4) -0.015(4)
C7 0.081(4) 0.087(4) 0.102(4) -0.036(4) 0.030(3) 0.003(3)
C8 0.105(6) 0.105(5) 0.098(5) -0.052(4) 0.028(4) -0.005(4)
C9 0.072(4) 0.106(5) 0.090(4) 0.003(4) 0.020(3) 0.024(3)
C10 0.071(4) 0.121(6) 0.103(5) 0.018(4) 0.027(4) 0.029(4)
C11 0.059(4) 0.137(7) 0.100(5) 0.025(5) 0.020(4) 0.023(4)
C12 0.062(4) 0.107(5) 0.091(4) 0.013(4) 0.007(3) 0.003(3)
C13 0.059(3) 0.092(4) 0.070(3) 0.014(3) 0.005(3) 0.006(3)
C14 0.063(3) 0.075(4) 0.080(4) 0.004(3) 0.002(3) -0.005(3)
C15 0.084(4) 0.063(3) 0.048(2) -0.001(2) 0.015(2) 0.003(3)
C16 0.110(5) 0.084(4) 0.056(3) 0.010(3) 0.021(3) 0.007(3)
C17 0.142(7) 0.092(5) 0.054(3) 0.014(3) 0.012(4) 0.009(5)
C18 0.123(6) 0.096(5) 0.067(4) 0.005(3) -0.012(4) 0.011(4)
C19 0.092(4) 0.085(4) 0.063(3) 0.002(3) -0.010(3) 0.013(3)
C20 0.243(12) 0.082(5) 0.075(4) 0.004(4) 0.044(6) 0.053(6)
C21 0.204(9) 0.067(4) 0.066(3) 0.001(3) 0.009(5) 0.006(5)
C22 0.080(4) 0.117(6) 0.073(3) 0.018(3) 0.025(3) -0.007(4)
C23 0.098(5) 0.103(5) 0.069(3) -0.005(3) 0.027(3) -0.029(4)
C29 0.158(12) 0.185(13) 0.210(15) -0.010(10) -0.040(11) -0.052(10)
C30 0.104(10) 0.30(2) 0.31(2) 0.035(16) -0.029(11) -0.038(10)
C31 0.179(14) 0.212(14) 0.198(14) -0.046(12) 0.024(11) 0.048(11)
C32 0.224(19) 0.26(2) 0.26(2) -0.129(17) 0.049(15) -0.037(16)
N1 0.055(2) 0.062(2) 0.053(2) -0.0026(17) 0.0124(18) 0.0002(18)
N2 0.063(2) 0.064(2) 0.0422(19) 0.0015(16) 0.0119(18) 0.0076(19)
N3 0.059(3) 0.074(3) 0.071(3) -0.009(2) 0.015(2) 0.018(2)
N4 0.058(2) 0.064(2) 0.053(2) -0.0057(18) 0.0153(18) -0.0071(19)
N5 0.055(2) 0.078(3) 0.063(2) -0.001(2) 0.009(2) 0.003(2)
N6 0.061(3) 0.112(5) 0.130(5) -0.020(4) -0.009(3) -0.010(3)
N7 0.082(3) 0.064(3) 0.053(2) -0.0008(19) 0.011(2) 0.009(2)
N8 0.062(2) 0.066(3) 0.0458(19) 0.0013(16) 0.0090(18) 0.0002(19)
N9 0.076(3) 0.092(3) 0.066(3) 0.003(2) 0.028(2) 0.001(3)
N10 0.106(4) 0.074(3) 0.055(2) -0.010(2) 0.016(2) 0.006(3)
N11 0.058(3) 0.091(3) 0.066(3) 0.008(2) 0.012(2) 0.010(2)
N12 0.134(9) 0.254(15) 0.245(14) 0.012(10) -0.057(9) -0.057(9)
N13 0.49(2) 0.48(2) 0.49(2) -0.010(10) 0.077(10) 0.009(10)
O1 0.0572(19) 0.070(2) 0.0570(18) -0.0123(16) 0.0111(15) 0.0013(16)
O2 0.096(5) 0.318(13) 0.152(6) -0.037(7) 0.023(4) -0.044(6)
O3 0.067(2) 0.074(2) 0.079(2) -0.016(2) 0.0068(19) 0.0022(19)
O5 0.328(15) 0.407(18) 0.072(4) -0.010(6) 0.055(6) -0.054(12)
O6 0.132(8) 0.264(13) 0.60(3) -0.147(17) 0.069(12) 0.054(9)
O7 0.189(6) 0.178(6) 0.062(3) 0.017(3) 0.011(3) -0.109(5)
O8 0.0551(19) 0.071(2) 0.0485(17) -0.0027(14) 0.0116(15) 0.0101(16)
O9 0.248(13) 0.395(19) 0.409(18) 0.282(17) -0.067(12) -0.193(14)
O1W 0.173(9) 0.155(8) 0.140(8) 0.047(7) 0.040(7) 0.036(7)
O2W 0.223(16) 0.213(17) 0.228(16) 0.000 0.050(10) 0.000
O2WA 0.33(6) 0.10(2) 0.26(4) 0.01(2) 0.21(4) -0.01(2)
O3W 0.236(15) 0.223(15) 0.219(15) 0.000 0.039(10) 0.000
O3WA 0.27(5) 0.33(6) 0.19(4) -0.06(4) 0.07(4) -0.16(5)

loop_
_atom_type_symbol
_atom_type_description
_atom_type_scat_dispersion_real
_atom_type_scat_dispersion_imag
_atom_type_scat_source
C C 0.0033 0.0016 'International Tables Vol C Tables 4.2.6.8 and 6.1.1.4'
H H 0.0000 0.0000 'International Tables Vol C Tables 4.2.6.8 and 6.1.1.4'
N N 0.0061 0.0033 'International Tables Vol C Tables 4.2.6.8 and 6.1.1.4'
O O 0.0106 0.0060 'International Tables Vol C Tables 4.2.6.8 and 6.1.1.4'
Ni Ni 0.3393 1.1124 'International Tables Vol C Tables 4.2.6.8 and 6.1.1.4'
Cl Cl 0.1484 0.1585 'International Tables Vol C Tables 4.2.6.8 and 6.1.1.4'

loop_
_geom_angle_atom_site_label_1
_geom_angle_atom_site_label_2
_geom_angle_atom_site_label_3
_geom_angle
_geom_angle_site_symmetry_1
_geom_angle_site_symmetry_3
N1 Ni1 N1 166.6(2) 2_655 .
N1 Ni1 O8 90.50(15) 2_655 .
N1 Ni1 O8 98.85(14) . .
N1 Ni1 O8 98.85(14) 2_655 2_655
N1 Ni1 O8 90.50(15) . 2_655
O8 Ni1 O8 91.58(19) . 2_655
N1 Ni1 N4 76.84(16) 2_655 2_655
N1 Ni1 N4 93.45(16) . 2_655
O8 Ni1 N4 90.24(15) . 2_655
O8 Ni1 N4 175.34(14) 2_655 2_655
N1 Ni1 N4 93.45(16) 2_655 .
N1 Ni1 N4 76.84(16) . .
O8 Ni1 N4 175.34(14) . .
O8 Ni1 N4 90.24(15) 2_655 .
N4 Ni1 N4 88.3(2) 2_655 .
O9 Cl1 O6 97.9(12) . .
O9 Cl1 O5 113.9(12) . .
O6 Cl1 O5 123.1(12) . .
O9 Cl1 O2 106.7(7) . .
O6 Cl1 O2 110.9(8) . .
O5 Cl1 O2 103.7(7) . .
O1 Ni2 N3 83.89(17) . .
O1 Ni2 N5 91.17(17) . .
N3 Ni2 N5 171.3(2) . .
O1 Ni2 N11 172.84(18) . .
N3 Ni2 N11 101.9(2) . .
N5 Ni2 N11 83.6(2) . .
O3 Ni3 N2 169.11(16) . .
O3 Ni3 O1 86.63(14) . .
N2 Ni3 O1 90.23(15) . .
O3 Ni3 N10 87.78(19) . .
N2 Ni3 N10 96.6(2) . .
O1 Ni3 N10 170.62(18) . .
O3 Ni3 N7 92.42(18) . .
N2 Ni3 N7 77.53(17) . .
O1 Ni3 N7 96.13(16) . .
N10 Ni3 N7 91.62(17) . .
O3 Ni3 N8 96.49(17) . .
N2 Ni3 N8 93.94(16) . .
O1 Ni3 N8 90.10(15) . .
N10 Ni3 N8 83.05(17) . .
N7 Ni3 N8 169.42(17) . .
N1 C1 N3 120.7(5) . .
N1 C1 C2 115.0(5) . .
N3 C1 C2 124.3(4) . .
N4 C2 C7 121.3(5) . .
N4 C2 C1 114.5(4) . .
C7 C2 C1 124.3(5) . .
N2 C3 N9 123.2(5) . .
N2 C3 C15 116.5(5) . .
N9 C3 C15 120.2(5) . .
N4 C5 C6 122.0(6) . .
N4 C5 H5A 119.0 . .
C6 C5 H5A 119.0 . .
C8 C6 C5 120.7(6) . .
C8 C6 H6C 119.7 . .
C5 C6 H6C 119.7 . .
C2 C7 C8 118.8(6) . .
C2 C7 H7A 120.6 . .
C8 C7 H7A 120.6 . .
C6 C8 C7 118.5(6) . .
C6 C8 H8A 120.8 . .
C7 C8 H8A 120.8 . .
C10 C9 N11 122.8(8) . .
C10 C9 H9C 118.6 . .
N11 C9 H9C 118.6 . .
C9 C10 C11 118.3(7) . .
C9 C10 H10B 120.9 . .
C11 C10 H10B 120.9 . .
C12 C11 C10 119.9(6) . .
C12 C11 H11A 120.1 . .
C10 C11 H11A 120.1 . .
C11 C12 C13 119.5(7) . .
C11 C12 H12A 120.3 . .
C13 C12 H12A 120.3 . .
N11 C13 C12 121.0(6) . .
N11 C13 C14 112.5(5) . .
C12 C13 C14 126.5(6) . .
N5 C14 N6 123.3(6) . .
N5 C14 C13 113.8(5) . .
N6 C14 C13 122.7(6) . .
N7 C15 C16 121.9(6) . .
N7 C15 C3 113.2(4) . .
C16 C15 C3 124.8(6) . .
C17 C16 C15 118.9(7) . .
C17 C16 H16A 120.6 . .
C15 C16 H16A 120.6 . .
C18 C17 C16 120.9(6) . .
C18 C17 H17A 119.6 . .
C16 C17 H17A 119.6 . .
C17 C18 C19 117.0(7) . .
C17 C18 H18A 121.5 . .
C19 C18 H18A 121.5 . .
N7 C19 C18 124.0(7) . .
N7 C19 H19A 118.0 . .
C18 C19 H19A 118.0 . .
C21 C20 N10 120.4(7) . .
C21 C20 H20A 107.2 . .
N10 C20 H20A 107.2 . .
C21 C20 H20B 107.2 . .
N10 C20 H20B 107.2 . .
H20A C20 H20B 106.9 . .
C20 C21 N8 116.7(6) . .
C20 C21 H21A 108.1 . .
N8 C21 H21A 108.1 . .
C20 C21 H21B 108.1 . .
N8 C21 H21B 108.1 . .
H21A C21 H21B 107.3 . .
N8 C22 C23 118.9(6) . .
N8 C22 H22A 107.6 . .
C23 C22 H22A 107.6 . .
N8 C22 H22B 107.6 . .
C23 C22 H22B 107.6 . .
H22A C22 H22B 107.0 . .
O7 C23 C22 115.6(5) . .
O7 C23 H23A 108.4 . .
C22 C23 H23A 108.4 . .
O7 C23 H23B 108.4 . .
C22 C23 H23B 108.4 . .
H23A C23 H23B 107.4 . .
N12 C29 C30 175(2) . .
C32 C31 H31A 109.5 . .
C32 C31 H31B 109.5 . .
H31A C31 H31B 109.5 . .
C32 C31 H31C 109.5 . .
H31A C31 H31C 109.5 . .
H31B C31 H31C 109.5 . .
N13 C32 C31 169(3) . .
C1 N1 O1 108.7(4) . .
C1 N1 Ni1 118.2(3) . .
O1 N1 Ni1 133.1(3) . .
C3 N2 O8 116.4(4) . .
C3 N2 Ni3 117.5(3) . .
O8 N2 Ni3 126.1(3) . .
C1 N3 Ni2 111.1(3) . .
C1 N3 H3A 124.5 . .
Ni2 N3 H3A 124.5 . .
C5 N4 C2 118.7(5) . .
C5 N4 Ni1 125.8(4) . .
C2 N4 Ni1 115.4(3) . .
C14 N5 O3 117.3(5) . .
C14 N5 Ni2 116.7(4) . .
O3 N5 Ni2 125.9(3) . .
C14 N6 H6A 120.0 . .
C14 N6 H6B 120.0 . .
H6A N6 H6B 120.0 . .
C19 N7 C15 117.2(5) . .
C19 N7 Ni3 128.3(5) . .
C15 N7 Ni3 114.2(3) . .
C21 N8 C22 111.8(6) . .
C21 N8 Ni3 107.7(3) . .
C22 N8 Ni3 115.4(4) . .
C21 N8 H8B 107.2 . .
C22 N8 H8B 107.2 . .
Ni3 N8 H8B 107.2 . .
C3 N9 H9A 120.0 . .
C3 N9 H9B 120.0 . .
H9A N9 H9B 120.0 . .
C20 N10 Ni3 107.7(4) . .
C20 N10 H10A 110.2 . .
Ni3 N10 H10A 110.2 . .
C20 N10 H10C 110.2 . .
Ni3 N10 H10C 110.2 . .
H10A N10 H10C 108.5 . .
C9 N11 C13 118.5(5) . .
C9 N11 Ni2 128.2(5) . .
C13 N11 Ni2 113.3(4) . .
N1 O1 Ni2 115.0(3) . .
N1 O1 Ni3 122.8(3) . .
Ni2 O1 Ni3 119.81(18) . .
N5 O3 Ni3 115.7(3) . .
C23 O7 H7B 109.5 . .
N2 O8 Ni1 109.6(3) . .
O2WA O2W O2WA 179(3) . 2_655
O3WA O3W O3WA 155(5) 2_755 .

loop_
_geom_bond_atom_site_label_1
_geom_bond_atom_site_label_2
_geom_bond_distance
_geom_bond_site_symmetry_2
Ni1 N1 2.078(4) 2_655
Ni1 N1 2.078(4) .
Ni1 O8 2.083(3) .
Ni1 O8 2.083(3) 2_655
Ni1 N4 2.113(4) 2_655
Ni1 N4 2.113(4) .
Cl1 O9 1.259(9) .
Cl1 O6 1.281(10) .
Cl1 O5 1.304(8) .
Cl1 O2 1.441(7) .
Ni2 O1 1.819(4) .
Ni2 N3 1.844(5) .
Ni2 N5 1.861(5) .
Ni2 N11 1.890(5) .
Ni3 O3 2.028(4) .
Ni3 N2 2.032(4) .
Ni3 O1 2.038(3) .
Ni3 N10 2.091(5) .
Ni3 N7 2.105(4) .
Ni3 N8 2.121(4) .
C1 N1 1.311(6) .
C1 N3 1.330(6) .
C1 C2 1.487(7) .
C2 N4 1.360(7) .
C2 C7 1.365(7) .
C3 N2 1.288(6) .
C3 N9 1.369(7) .
C3 C15 1.479(7) .
C5 N4 1.316(7) .
C5 C6 1.358(8) .
C5 H5A 0.9300 .
C6 C8 1.345(10) .
C6 H6C 0.9300 .
C7 C8 1.390(9) .
C7 H7A 0.9300 .
C8 H8A 0.9300 .
C9 C10 1.338(9) .
C9 N11 1.344(8) .
C9 H9C 0.9300 .
C10 C11 1.409(11) .
C10 H10B 0.9300 .
C11 C12 1.344(11) .
C11 H11A 0.9300 .
C12 C13 1.373(8) .
C12 H12A 0.9300 .
C13 N11 1.365(8) .
C13 C14 1.455(9) .
C14 N5 1.291(7) .
C14 N6 1.356(8) .
C15 N7 1.355(7) .
C15 C16 1.377(7) .
C16 C17 1.363(10) .
C16 H16A 0.9300 .
C17 C18 1.360(11) .
C17 H17A 0.9300 .
C18 C19 1.389(10) .
C18 H18A 0.9300 .
C19 N7 1.329(7) .
C19 H19A 0.9300 .
C20 C21 1.377(9) .
C20 N10 1.403(8) .
C20 H20A 0.9700 .
C20 H20B 0.9700 .
C21 N8 1.450(8) .
C21 H21A 0.9700 .
C21 H21B 0.9700 .
C22 N8 1.457(7) .
C22 C23 1.494(8) .
C22 H22A 0.9700 .
C22 H22B 0.9700 .
C23 O7 1.347(9) .
C23 H23A 0.9700 .
C23 H23B 0.9700 .
C29 N12 1.102(16) .
C29 C30 1.47(2) .
C31 C32 1.434(8) .
C31 H31A 0.9600 .
C31 H31B 0.9600 .
C31 H31C 0.9600 .
C32 N13 1.115(8) .
N1 O1 1.409(5) .
N2 O8 1.362(5) .
N3 H3A 0.8600 .
N5 O3 1.337(6) .
N6 H6A 0.8600 .
N6 H6B 0.8600 .
N8 H8B 0.9100 .
N9 H9A 0.8600 .
N9 H9B 0.8600 .
N10 H10A 0.9000 .
N10 H10C 0.9000 .
O7 H7B 0.8200 .
O1W O1W 1.52(3) 7_656
O2W O2WA 1.69(6) .
O2W O2WA 1.69(6) 2_655
O3W O3WA 1.56(6) 2_755
O3W O3WA 1.56(6) .

loop_
_geom_torsion_atom_site_label_1
_geom_torsion_atom_site_label_2
_geom_torsion_atom_site_label_3
_geom_torsion_atom_site_label_4
_geom_torsion
_geom_torsion_site_symmetry_1
N1 C1 C2 N4 0.6(7) .
N3 C1 C2 N4 -179.0(5) .
N1 C1 C2 C7 179.4(6) .
N3 C1 C2 C7 -0.2(9) .
N4 C5 C6 C8 -0.3(12) .
N4 C2 C7 C8 2.0(10) .
C1 C2 C7 C8 -176.7(6) .
C5 C6 C8 C7 1.8(13) .
C2 C7 C8 C6 -2.6(12) .
N11 C9 C10 C11 -1.7(11) .
C9 C10 C11 C12 1.5(11) .
C10 C11 C12 C13 0.6(11) .
C11 C12 C13 N11 -2.5(10) .
C11 C12 C13 C14 178.2(6) .
N11 C13 C14 N5 -1.7(8) .
C12 C13 C14 N5 177.6(6) .
N11 C13 C14 N6 -177.9(6) .
C12 C13 C14 N6 1.4(10) .
N2 C3 C15 N7 -0.6(7) .
N9 C3 C15 N7 177.9(5) .
N2 C3 C15 C16 178.7(5) .
N9 C3 C15 C16 -2.9(9) .
N7 C15 C16 C17 -4.1(9) .
C3 C15 C16 C17 176.7(6) .
C15 C16 C17 C18 2.9(11) .
C16 C17 C18 C19 -0.2(11) .
C17 C18 C19 N7 -1.6(11) .
N10 C20 C21 N8 25.2(14) .
N8 C22 C23 O7 -55.6(10) .
N3 C1 N1 O1 -0.7(6) .
C2 C1 N1 O1 179.6(4) .
N3 C1 N1 Ni1 176.7(4) .
C2 C1 N1 Ni1 -3.0(6) .
N1 Ni1 N1 C1 47.5(4) 2_655
O8 Ni1 N1 C1 -178.7(4) .
O8 Ni1 N1 C1 -87.0(4) 2_655
N4 Ni1 N1 C1 90.5(4) 2_655
N4 Ni1 N1 C1 3.1(4) .
N1 Ni1 N1 O1 -135.9(4) 2_655
O8 Ni1 N1 O1 -2.1(4) .
O8 Ni1 N1 O1 89.5(4) 2_655
N4 Ni1 N1 O1 -92.9(4) 2_655
N4 Ni1 N1 O1 179.7(4) .
N9 C3 N2 O8 -4.9(7) .
C15 C3 N2 O8 173.5(4) .
N9 C3 N2 Ni3 174.5(4) .
C15 C3 N2 Ni3 -7.1(6) .
O3 Ni3 N2 C3 31.5(10) .
O1 Ni3 N2 C3 104.7(4) .
N10 Ni3 N2 C3 -81.8(4) .
N7 Ni3 N2 C3 8.5(4) .
N8 Ni3 N2 C3 -165.2(4) .
O3 Ni3 N2 O8 -149.1(7) .
O1 Ni3 N2 O8 -75.9(4) .
N10 Ni3 N2 O8 97.6(4) .
N7 Ni3 N2 O8 -172.2(4) .
N8 Ni3 N2 O8 14.2(4) .
N1 C1 N3 Ni2 -5.1(6) .
C2 C1 N3 Ni2 174.5(4) .
O1 Ni2 N3 C1 6.7(4) .
N5 Ni2 N3 C1 -49.1(15) .
N11 Ni2 N3 C1 -177.6(4) .
C6 C5 N4 C2 -0.4(9) .
C6 C5 N4 Ni1 175.6(5) .
C7 C2 N4 C5 -0.6(8) .
C1 C2 N4 C5 178.3(5) .
C7 C2 N4 Ni1 -176.9(5) .
C1 C2 N4 Ni1 1.9(6) .
N1 Ni1 N4 C5 10.6(5) 2_655
N1 Ni1 N4 C5 -178.7(5) .
O8 Ni1 N4 C5 158.7(16) .
O8 Ni1 N4 C5 -88.2(4) 2_655
N4 Ni1 N4 C5 87.3(4) 2_655
N1 Ni1 N4 C2 -173.3(4) 2_655
N1 Ni1 N4 C2 -2.6(3) .
O8 Ni1 N4 C2 -25(2) .
O8 Ni1 N4 C2 87.8(4) 2_655
N4 Ni1 N4 C2 -96.6(4) 2_655
N6 C14 N5 O3 0.3(9) .
C13 C14 N5 O3 -176.0(5) .
N6 C14 N5 Ni2 177.5(5) .
C13 C14 N5 Ni2 1.3(7) .
O1 Ni2 N5 C14 174.6(4) .
N3 Ni2 N5 C14 -130.0(12) .
N11 Ni2 N5 C14 -0.4(4) .
O1 Ni2 N5 O3 -8.4(4) .
N3 Ni2 N5 O3 47.0(15) .
N11 Ni2 N5 O3 176.5(4) .
C18 C19 N7 C15 0.5(9) .
C18 C19 N7 Ni3 173.8(5) .
C16 C15 N7 C19 2.4(8) .
C3 C15 N7 C19 -178.3(5) .
C16 C15 N7 Ni3 -171.8(5) .
C3 C15 N7 Ni3 7.5(6) .
O3 Ni3 N7 C19 2.3(5) .
N2 Ni3 N7 C19 178.1(5) .
O1 Ni3 N7 C19 89.2(5) .
N10 Ni3 N7 C19 -85.5(5) .
N8 Ni3 N7 C19 -145.1(8) .
O3 Ni3 N7 C15 175.8(4) .
N2 Ni3 N7 C15 -8.5(4) .
O1 Ni3 N7 C15 -97.4(4) .
N10 Ni3 N7 C15 87.9(4) .
N8 Ni3 N7 C15 28.4(11) .
C20 C21 N8 C22 -141.2(9) .
C20 C21 N8 Ni3 -13.4(10) .
C23 C22 N8 C21 -59.3(8) .
C23 C22 N8 Ni3 177.2(5) .
O3 Ni3 N8 C21 -85.7(5) .
N2 Ni3 N8 C21 97.4(5) .
O1 Ni3 N8 C21 -172.3(5) .
N10 Ni3 N8 C21 1.2(5) .
N7 Ni3 N8 C21 61.4(11) .
O3 Ni3 N8 C22 39.9(4) .
N2 Ni3 N8 C22 -136.9(4) .
O1 Ni3 N8 C22 -46.7(4) .
N10 Ni3 N8 C22 126.9(5) .
N7 Ni3 N8 C22 -172.9(8) .
C21 C20 N10 Ni3 -22.1(12) .
O3 Ni3 N10 C20 106.9(6) .
N2 Ni3 N10 C20 -83.1(6) .
O1 Ni3 N10 C20 53.5(14) .
N7 Ni3 N10 C20 -160.7(6) .
N8 Ni3 N10 C20 10.1(6) .
C10 C9 N11 C13 -0.2(10) .
C10 C9 N11 Ni2 -179.8(5) .
C12 C13 N11 C9 2.3(9) .
C14 C13 N11 C9 -178.3(5) .
C12 C13 N11 Ni2 -178.0(5) .
C14 C13 N11 Ni2 1.3(6) .
O1 Ni2 N11 C9 135.4(15) .
N3 Ni2 N11 C9 -7.9(6) .
N5 Ni2 N11 C9 179.0(6) .
O1 Ni2 N11 C13 -44.1(18) .
N3 Ni2 N11 C13 172.6(4) .
N5 Ni2 N11 C13 -0.6(4) .
C1 N1 O1 Ni2 6.4(5) .
Ni1 N1 O1 Ni2 -170.4(2) .
C1 N1 O1 Ni3 169.0(3) .
Ni1 N1 O1 Ni3 -7.9(6) .
N3 Ni2 O1 N1 -7.5(3) .
N5 Ni2 O1 N1 165.3(3) .
N11 Ni2 O1 N1 -151.4(15) .
N3 Ni2 O1 Ni3 -170.6(2) .
N5 Ni2 O1 Ni3 2.2(2) .
N11 Ni2 O1 Ni3 45.5(17) .
O3 Ni3 O1 N1 -160.1(3) .
N2 Ni3 O1 N1 30.3(3) .
N10 Ni3 O1 N1 -106.6(11) .
N7 Ni3 O1 N1 107.8(3) .
N8 Ni3 O1 N1 -63.7(3) .
O3 Ni3 O1 Ni2 1.6(2) .
N2 Ni3 O1 Ni2 -168.0(2) .
N10 Ni3 O1 Ni2 55.1(11) .
N7 Ni3 O1 Ni2 -90.5(2) .
N8 Ni3 O1 Ni2 98.1(2) .
C14 N5 O3 Ni3 -172.0(4) .
Ni2 N5 O3 Ni3 11.1(5) .
N2 Ni3 O3 N5 66.7(9) .
O1 Ni3 O3 N5 -6.7(3) .
N10 Ni3 O3 N5 -179.2(4) .
N7 Ni3 O3 N5 89.3(4) .
N8 Ni3 O3 N5 -96.4(3) .
C3 N2 O8 Ni1 -105.0(4) .
Ni3 N2 O8 Ni1 75.6(4) .
N1 Ni1 O8 N2 145.0(3) 2_655
N1 Ni1 O8 N2 -25.4(3) .
O8 Ni1 O8 N2 -116.1(3) 2_655
N4 Ni1 O8 N2 68.1(3) 2_655
N4 Ni1 O8 N2 -3.2(19) .
